data_1541026
loop_
_publ_author_name
'Takayama-Muromachi, E.'
'Izumi, F.'
'Uchida, Y.'
'Kato, K.'
'Asano, H.'

_publ_section_title
;
 Oxygen deficiency in the electron-doped superconductor Nd2-x Cex Cu O4-y
;
_journal_name_full 'Physica C (Amsterdam)'
_journal_page_first 634
_journal_page_last 638
_journal_volume 159
_journal_year 1989
_chemical_formula_sum 'Cu Nd2 O3.864'
_chemical_name_systematic 'Nd2 Cu O3.864'
_space_group_IT_number 139
_symmetry_space_group_name_Hall '-I 4 2'
_symmetry_space_group_name_H-M 'I 4/m m m'
_cell_angle_alpha 90
_cell_angle_beta 90
_cell_angle_gamma 90
_cell_formula_units_Z 2
_cell_length_a 3.9438
_cell_length_b 3.9438
_cell_length_c 12.1549
_cell_volume 189.052
_citation_journal_id_ASTM PHYCE6
_cod_data_source_file Takayama-Muromachi_PHYCE6_1989_1093.cif
_cod_data_source_block Cu1Nd2O3.864
_cod_original_cell_volume 189.0519
_cod_original_formula_sum 'Cu1 Nd2 O3.864'
_cod_database_code 1541026

loop_
_symmetry_equiv_pos_as_xyz
x,y,z
-y,x,z
-x,-y,z
y,-x,z
x,-y,-z
y,x,-z
-x,y,-z
-y,-x,-z
-x,-y,-z
y,-x,-z
x,y,-z
-y,x,-z
-x,y,z
-y,-x,z
x,-y,z
y,x,z
x+1/2,y+1/2,z+1/2
-y+1/2,x+1/2,z+1/2
-x+1/2,-y+1/2,z+1/2
y+1/2,-x+1/2,z+1/2
x+1/2,-y+1/2,-z+1/2
y+1/2,x+1/2,-z+1/2
-x+1/2,y+1/2,-z+1/2
-y+1/2,-x+1/2,-z+1/2
-x+1/2,-y+1/2,-z+1/2
y+1/2,-x+1/2,-z+1/2
x+1/2,y+1/2,-z+1/2
-y+1/2,x+1/2,-z+1/2
-x+1/2,y+1/2,z+1/2
-y+1/2,-x+1/2,z+1/2
x+1/2,-y+1/2,z+1/2
y+1/2,x+1/2,z+1/2

loop_
_atom_site_label
_atom_site_type_symbol
_atom_site_fract_x
_atom_site_fract_y
_atom_site_fract_z
_atom_site_occupancy
_atom_site_U_iso_or_equiv
O1 O-2 0 0.5 0 0.973 0.0
O2 O-2 0 0.5 0.25 0.959 0.0
Cu1 Cu+2 0 0 0 1 0.0
Nd1 Nd+3 0 0 0.3513 1 0.0
